data_7206886
loop_
_publ_author_name
'Wang, De-Yin'
'Wu, Yun-Chen'
'Chen, Teng-Ming'

_publ_section_title
;
 Synthesis, crystal structure, and photoluminescence of a novel blue-green
 emitting phosphor: BaHfSi3O9:Eu2+
;
_journal_issue 45
_journal_name_full 'Journal of Materials Chemistry'
_journal_page_first 18261
_journal_paper_doi 10.1039/c1jm13438h
_journal_volume 21
_journal_year 2011
_chemical_formula_sum 'Ba Hf O9 Si3'
_chemical_formula_weight 544.07
_chemical_name_systematic ' ?'
_space_group_IT_number 188
_symmetry_cell_setting hexagonal
_symmetry_space_group_name_Hall 'P -6c 2'
_symmetry_space_group_name_H-M 'P -6 c 2'
_audit_creation_date 2011-06-27T22:16
_audit_creation_method 'from EXP file using GSAS2CIF'
_audit_update_record ' 2011-06-27T22:16 Initial CIF as created by GSAS2CIF'
_cell_angle_alpha 90.0
_cell_angle_beta 90.0
_cell_angle_gamma 120.0
_cell_formula_units_Z 2
_cell_length_a 6.77318(8)
_cell_length_b 6.77318
_cell_length_c 10.00456(20)
_cell_volume 397.479(9)
_computing_structure_refinement GSAS
_diffrn_radiation_polarisn_ratio 0.7
_diffrn_radiation_probe x-ray
_exptl_absorpt_correction_T_max 1.00000
_exptl_absorpt_correction_T_min 1.00000
_exptl_absorpt_process_details
; GSAS Absorption/surface roughness correction: function number 0
No correction is applied.
;
_pd_block_id 2011-06-27T22:16|BHS|D.Y.Wang|D8
_pd_calc_method 'Rietveld Refinement'
_pd_instr_location ' ?'
_pd_meas_2theta_range_inc 0.0167
_pd_meas_2theta_range_max 119.719
_pd_meas_2theta_range_min 10.0
_pd_meas_number_of_points 6571
_pd_phase_name 'from D:/BHS/BaZrSi3O9.cif'
_pd_proc_2theta_range_inc 0.0167
_pd_proc_2theta_range_max 119.719
_pd_proc_2theta_range_min 10.0
_pd_proc_info_datetime 2011-06-27T22:16:52
_pd_proc_info_excluded_regions ' ?'
_pd_proc_ls_background_function
; GSAS Background function number 1 with 6 terms.
Shifted Chebyshev function of 1st kind
1: 184.514 2: -26.0141 3: 17.1603 4: 4.24306
5: -2.86347 6: 0.188043
;
_pd_proc_ls_peak_cutoff 0.01000
_pd_proc_ls_profile_function
;
CW Profile function number 2 with 18 terms
Profile coefficients for Simpson's rule integration of pseudovoigt function
C.J. Howard (1982). J. Appl. Cryst.,15,615-620.
P. Thompson, D.E. Cox & J.B. Hastings (1987). J. Appl. Cryst.,20,79-83.
Peak tails are ignored where the intensity is below 0.0100 times the peak
Aniso. broadening axis 0.0 0.0 1.0
;
_pd_proc_ls_prof_R_factor 0.0779
_pd_proc_ls_prof_wR_expected 0.0560
_pd_proc_ls_prof_wR_factor 0.1185
_pd_proc_number_of_points 6571
_pd_spec_mounting ' ?'
_refine_ls_goodness_of_fit_all 2.12
_refine_ls_matrix_type full
_refine_ls_number_parameters 16
_refine_ls_number_restraints 0
_refine_ls_R_Fsqd_factor 0.08928
_refine_ls_shift/su_max 0.06
_refine_ls_shift/su_mean 0.01
_reflns_d_resolution_high 0.891
_reflns_d_resolution_low 5.866
_reflns_limit_h_max 6
_reflns_limit_h_min 0
_reflns_limit_k_max 3
_reflns_limit_k_min 0
_reflns_limit_l_max 10
_reflns_limit_l_min 0
_reflns_number_total 249
_cod_data_source_file c1jm13438h.txt
_cod_data_source_block BHS_publ
_cod_original_cell_volume 397.479(7)
_cod_database_code 7206886
_gsas_exptl_extinct_corr_t_min 1.00000
_gsas_exptl_extinct_corr_t_max 1.00000

loop_
_symmetry_equiv_pos_site_id
_symmetry_equiv_pos_as_xyz
1 +x,+y,+z
2 y-x,-x,-z+1/2
3 -y,x-y,+z
4 +x,+y,-z+1/2
5 y-x,-x,+z
6 -y,x-y,-z+1/2
7 y-x,+y,+z+1/2
8 +x,x-y,-z
9 -y,-x,+z+1/2
10 y-x,+y,-z
11 +x,x-y,+z+1/2
12 -y,-x,-z

loop_
_atom_site_type_symbol
_atom_site_label
_atom_site_fract_x
_atom_site_fract_y
_atom_site_fract_z
_atom_site_occupancy
_atom_site_thermal_displace_type
_atom_site_U_iso_or_equiv
_atom_site_symmetry_multiplicity
Ba Ba 0.66667 0.33333 0.0 1.0 Uiso 0.0150(14) 2
Hf Hf 0.33333 0.66667 0.0 1.0 Uiso 0.0108(9) 2
Si Si 0.04979 0.27375 0.25 1.0 Uiso 0.0059(17) 6
O O1 0.25194 0.17981 0.25 1.0 Uiso 0.023(5) 6
O O2 0.07434 0.42128 0.12342 1.0 Uiso 0.0096(26) 12

loop_
_atom_type_symbol
_atom_type_number_in_cell
_atom_type_scat_dispersion_real
_atom_type_scat_dispersion_imag
_atom_type_scat_Cromer_Mann_a1
_atom_type_scat_Cromer_Mann_a2
_atom_type_scat_Cromer_Mann_a3
_atom_type_scat_Cromer_Mann_a4
_atom_type_scat_Cromer_Mann_b1
_atom_type_scat_Cromer_Mann_b2
_atom_type_scat_Cromer_Mann_b3
_atom_type_scat_Cromer_Mann_b4
_atom_type_scat_Cromer_Mann_c
_atom_type_scat_source
Ba 2.0 0.000 0.000 20.3361 3.21600 19.2970 0.27560 10.8880 20.2073 2.69590 167.202 2.77310 International_Tables_Vol_C
Hf 2.0 0.000 0.000 29.1440 1.83262 15.1726 9.59990 14.7586 0.27512 4.30013 72.0290 8.58154 International_Tables_Vol_C
Si 6.0 0.000 0.000 6.29150 2.43860 3.03530 32.3337 1.98910 0.67850 1.54100 81.6937 1.14070 International_Tables_Vol_C
O 18.0 0.000 0.000 3.04850 13.2771 2.28680 5.70110 1.54630 0.32390 0.86700 32.9089 0.25080 International_Tables_Vol_C

loop_
_diffrn_radiation_wavelength
_diffrn_radiation_wavelength_wt
_diffrn_radiation_type
_diffrn_radiation_wavelength_id
1.540500 1.000 K\a~1~ 1
1.544300 0.508 K\a~2~ 2
